data_9012284
loop_
_publ_author_name
'Zhou, Q.'
'Kennedy, B. J.'

_publ_section_title
;High-temperature powder synchrotron diffraction studies of synthetic cryolite
 Na3AlF6 Locality: synthetic Sample: T = room temperature Note: reported and
 calculated bond lengths disagree
;
_journal_name_full 'Journal of Solid State Chemistry'
_journal_page_first 654
_journal_page_last 659
_journal_paper_doi 10.1016/j.jssc.2003.08.012
_journal_volume 177
_journal_year 2004
_chemical_compound_source Synthetic
_chemical_formula_sum 'Al F6 Na3'
_chemical_name_mineral Cryolite
_space_group_IT_number 14
_symmetry_space_group_name_Hall '-P 2yn'
_symmetry_space_group_name_H-M 'P 1 21/n 1'
_cell_angle_alpha 90
_cell_angle_beta 90.181
_cell_angle_gamma 90
_cell_length_a 5.3956
_cell_length_b 5.5821
_cell_length_c 7.7568
_cell_formula_units_Z 2
_cell_volume 233.624
_database_code_amcsd 0014038
_exptl_crystal_density_diffrn 2.984
_cod_original_formula_sum 'Na3 Al F6'
_cod_database_code 9012284

loop_
_space_group_symop_operation_xyz
x,y,z
1/2+x,1/2-y,1/2+z
1/2-x,1/2+y,1/2-z
-x,-y,-z

loop_
_atom_site_label
_atom_site_fract_x
_atom_site_fract_y
_atom_site_fract_z
_atom_site_U_iso_or_equiv
Na1 0.00000 0.00000 0.50000 0.01013
Na2 0.51400 0.94920 0.24800 0.01900
Al 0.00000 0.00000 0.00000 0.01520
F1 0.10430 0.04710 0.21970 0.00887
F2 0.72650 0.17730 0.04880 0.01393
F3 0.16450 0.27460 0.93680 0.01140

loop_
_cod_related_entry_id
_cod_related_entry_database
_cod_related_entry_code
1 AMCSD 0014038
